data_4038192
loop_
_publ_author_name
'Chen, Jin-Yu'
'Selvaraju, Manikandan'
'Lin, Yen-Tzu'
'Dhole, Sandip'
'Lin, Chih-Yu'
'Sun, Chung-Ming'

_publ_section_title
;
 Molecular Iodine-Promoted [3 + 2] Oxidative Cyclization for the Synthesis
 of Heteroarene-Fused [1,2,4] Thiadiazoles/Selenadiazoles.
;
_journal_issue 8
_journal_name_full 'The Journal of organic chemistry'
_journal_page_first 5570
_journal_page_last 5579
_journal_paper_doi 10.1021/acs.joc.0c00421
_journal_volume 85
_journal_year 2020
_chemical_formula_moiety 'C16 H16 N2 S'
_chemical_formula_sum 'C16 H16 N2 S'
_chemical_formula_weight 268.37
_space_group_crystal_system monoclinic
_space_group_IT_number 14
_space_group_name_Hall '-P 2ybc'
_space_group_name_H-M_alt 'P 1 21/c 1'
_atom_sites_solution_hydrogens geom
_audit_creation_method SHELXL-2014/6
_cell_angle_alpha 90
_cell_angle_beta 98.536(2)
_cell_angle_gamma 90
_cell_formula_units_Z 4
_cell_length_a 5.6027(2)
_cell_length_b 14.3253(6)
_cell_length_c 17.1845(7)
_cell_measurement_reflns_used 5927
_cell_measurement_temperature 100(2)
_cell_measurement_theta_max 26.1064
_cell_measurement_theta_min 2.3969
_cell_volume 1363.96(9)
_computing_cell_refinement 'SAINT V8.34A (Bruker AXS Inc., 2013)'
_computing_data_collection 'APEX2 (Bruker AXS, 2010)'
_computing_data_reduction 'SAINT V8.34A (Bruker AXS Inc., 2013)'
_computing_molecular_graphics 'SHELXTL (Sheldrick, 2008)'
_computing_publication_material SHELXTL
_computing_structure_refinement 'SHELXL-2014/6 (Sheldrick, 2014)'
_diffrn_ambient_temperature 100(2)
_diffrn_detector_area_resol_mean 8.3333
_diffrn_measured_fraction_theta_full 1.000
_diffrn_measured_fraction_theta_max 0.997
_diffrn_measurement_device_type 'Bruker APEX-II CCD'
_diffrn_measurement_method '\f and \w scans'
_diffrn_radiation_type MoK\a
_diffrn_radiation_wavelength 0.71073
_diffrn_reflns_av_R_equivalents 0.0373
_diffrn_reflns_av_unetI/netI 0.0229
_diffrn_reflns_Laue_measured_fraction_full 1.000
_diffrn_reflns_Laue_measured_fraction_max 0.997
_diffrn_reflns_limit_h_max 7
_diffrn_reflns_limit_h_min -6
_diffrn_reflns_limit_k_max 17
_diffrn_reflns_limit_k_min -17
_diffrn_reflns_limit_l_max 21
_diffrn_reflns_limit_l_min -21
_diffrn_reflns_number 22423
_diffrn_reflns_point_group_measured_fraction_full 1.000
_diffrn_reflns_point_group_measured_fraction_max 0.997
_diffrn_reflns_theta_full 25.242
_diffrn_reflns_theta_max 26.414
_diffrn_reflns_theta_min 1.859
_exptl_absorpt_coefficient_mu 0.224
_exptl_absorpt_correction_T_max 0.7454
_exptl_absorpt_correction_T_min 0.7099
_exptl_absorpt_correction_type multi-scan
_exptl_absorpt_process_details 'SADABS V2014/4 (Bruker AXS Inc.)'
_exptl_crystal_colour colorless
_exptl_crystal_density_diffrn 1.307
_exptl_crystal_density_meas ?
_exptl_crystal_density_method 'not measured'
_exptl_crystal_description columnar
_exptl_crystal_F_000 568
_exptl_crystal_size_max 0.20
_exptl_crystal_size_mid 0.05
_exptl_crystal_size_min 0.05
_refine_diff_density_max 0.268
_refine_diff_density_min -0.227
_refine_diff_density_rms 0.042
_refine_ls_extinction_method none
_refine_ls_goodness_of_fit_ref 1.036
_refine_ls_hydrogen_treatment constr
_refine_ls_matrix_type full
_refine_ls_number_parameters 172
_refine_ls_number_reflns 2777
_refine_ls_number_restraints 0
_refine_ls_restrained_S_all 1.036
_refine_ls_R_factor_all 0.0418
_refine_ls_R_factor_gt 0.0309
_refine_ls_shift/su_max 0.001
_refine_ls_shift/su_mean 0.000
_refine_ls_structure_factor_coef Fsqd
_refine_ls_weighting_details 'w=1/[\s^2^(Fo^2^)+(0.0346P)^2^+0.5562P] where P=(Fo^2^+2Fc^2^)/3'
_refine_ls_weighting_scheme calc
_refine_ls_wR_factor_gt 0.0725
_refine_ls_wR_factor_ref 0.0777
_reflns_Friedel_coverage 0.000
_reflns_number_gt 2322
_reflns_number_total 2777
_reflns_threshold_expression 'I > 2\s(I)'
_cod_data_source_file jo0c00421_si_012.cif
_cod_data_source_block 9'cc
_cod_depositor_comments
;
The following automatic conversions were performed:

data item '_exptl_crystal_density_meas' value 'not measured' was
changed to '?' -- the value is perceived as not measured.

Automatic conversion script
Id: cif_fix_values 7556 2019-12-06 15:28:31Z antanas 

 Adding full bibliography for 4038187--4038192.cif.
;
_cod_original_sg_symbol_H-M 'P 21/c'
_cod_database_code 4038192
_shelx_space_group_comment
;
The symmetry employed for this shelxl refinement is uniquely defined
by the following loop, which should always be used as a source of
symmetry information in preference to the above space-group names.
They are only intended as comments.
;
_shelxl_version_number 2014/6

loop_
_space_group_symop_operation_xyz
'x, y, z'
'-x, y+1/2, -z+1/2'
'-x, -y, -z'
'x, -y-1/2, z-1/2'

loop_
_atom_site_label
_atom_site_type_symbol
_atom_site_fract_x
_atom_site_fract_y
_atom_site_fract_z
_atom_site_U_iso_or_equiv
_atom_site_adp_type
_atom_site_occupancy
_atom_site_site_symmetry_order
_atom_site_calc_flag
_atom_site_refinement_flags_posn
_atom_site_refinement_flags_adp
_atom_site_refinement_flags_occupancy
_atom_site_disorder_assembly
_atom_site_disorder_group
C1 C 0.3603(2) 0.24088(10) 0.59107(8) 0.0162(3) Uani 1 1 d . . . . .
C2 C 0.3620(3) 0.14648(10) 0.60917(8) 0.0195(3) Uani 1 1 d . . . . .
H2 H 0.2530 0.1217 0.6412 0.023 Uiso 1 1 calc R U . . .
C3 C 0.5256(3) 0.08938(10) 0.57951(8) 0.0206(3) Uani 1 1 d . . . . .
H3 H 0.5298 0.0246 0.5914 0.025 Uiso 1 1 calc R U . . .
C4 C 0.6844(3) 0.12593(10) 0.53235(8) 0.0195(3) Uani 1 1 d . . . . .
H4 H 0.7964 0.0857 0.5127 0.023 Uiso 1 1 calc R U . . .
C5 C 0.6817(2) 0.22024(10) 0.51347(8) 0.0177(3) Uani 1 1 d . . . . .
H5 H 0.7898 0.2444 0.4808 0.021 Uiso 1 1 calc R U . . .
C6 C 0.5183(2) 0.27894(9) 0.54307(8) 0.0153(3) Uani 1 1 d . . . . .
C7 C 0.3301(2) 0.40945(10) 0.56809(8) 0.0172(3) Uani 1 1 d . . . . .
C8 C 0.0958(3) 0.54109(10) 0.61077(8) 0.0202(3) Uani 1 1 d . . . . .
H8A H -0.0413 0.4976 0.6114 0.024 Uiso 1 1 calc R U . . .
H8B H 0.0316 0.5993 0.5845 0.024 Uiso 1 1 calc R U . . .
C9 C 0.2047(3) 0.56350(10) 0.69520(8) 0.0212(3) Uani 1 1 d . . . . .
H9A H 0.3626 0.5946 0.6954 0.025 Uiso 1 1 calc R U . . .
H9B H 0.2329 0.5047 0.7254 0.025 Uiso 1 1 calc R U . . .
C10 C 0.0395(3) 0.62702(10) 0.73521(8) 0.0215(3) Uani 1 1 d . . . . .
H10A H -0.1259 0.6009 0.7269 0.026 Uiso 1 1 calc R U . . .
H10B H 0.0967 0.6279 0.7925 0.026 Uiso 1 1 calc R U . . .
C11 C 0.0317(3) 0.72574(10) 0.70431(8) 0.0185(3) Uani 1 1 d . . . . .
C12 C 0.2230(3) 0.78655(11) 0.72823(9) 0.0254(3) Uani 1 1 d . . . . .
H12 H 0.3564 0.7655 0.7646 0.030 Uiso 1 1 calc R U . . .
C13 C 0.2221(3) 0.87675(11) 0.69999(10) 0.0281(4) Uani 1 1 d . . . . .
H13 H 0.3535 0.9172 0.7173 0.034 Uiso 1 1 calc R U . . .
C14 C 0.0297(3) 0.90832(11) 0.64647(9) 0.0254(3) Uani 1 1 d . . . . .
H14 H 0.0285 0.9704 0.6271 0.031 Uiso 1 1 calc R U . . .
C15 C -0.1603(3) 0.84883(11) 0.62153(9) 0.0253(3) Uani 1 1 d . . . . .
H15 H -0.2919 0.8700 0.5844 0.030 Uiso 1 1 calc R U . . .
C16 C -0.1600(3) 0.75839(10) 0.65039(9) 0.0213(3) Uani 1 1 d . . . . .
H16 H -0.2923 0.7183 0.6331 0.026 Uiso 1 1 calc R U . . .
N1 N 0.4972(2) 0.37463(8) 0.53041(7) 0.0177(3) Uani 1 1 d . . . . .
N2 N 0.2677(2) 0.49959(8) 0.56549(7) 0.0221(3) Uani 1 1 d . . . . .
H2A H 0.3356 0.5364 0.5341 0.027 Uiso 1 1 calc R U . . .
S1 S 0.18202(6) 0.32916(2) 0.62228(2) 0.01840(11) Uani 1 1 d . . . . .

loop_
_atom_site_aniso_label
_atom_site_aniso_U_11
_atom_site_aniso_U_22
_atom_site_aniso_U_33
_atom_site_aniso_U_23
_atom_site_aniso_U_13
_atom_site_aniso_U_12
C1 0.0145(7) 0.0181(7) 0.0156(7) -0.0022(5) 0.0004(5) -0.0009(5)
C2 0.0223(7) 0.0183(7) 0.0178(7) 0.0008(6) 0.0030(6) -0.0044(6)
C3 0.0261(8) 0.0143(7) 0.0199(7) -0.0005(6) -0.0016(6) -0.0002(6)
C4 0.0198(7) 0.0184(7) 0.0193(7) -0.0045(6) -0.0002(6) 0.0034(6)
C5 0.0173(7) 0.0187(7) 0.0169(7) -0.0017(6) 0.0022(6) -0.0006(6)
C6 0.0170(7) 0.0139(7) 0.0141(6) -0.0010(5) -0.0007(5) -0.0015(5)
C7 0.0194(7) 0.0170(7) 0.0155(7) 0.0015(6) 0.0040(6) -0.0003(6)
C8 0.0228(7) 0.0183(7) 0.0211(7) 0.0015(6) 0.0083(6) 0.0056(6)
C9 0.0218(7) 0.0213(7) 0.0209(7) 0.0042(6) 0.0049(6) 0.0064(6)
C10 0.0235(8) 0.0268(8) 0.0151(7) 0.0026(6) 0.0060(6) 0.0047(6)
C11 0.0193(7) 0.0236(8) 0.0139(6) -0.0033(6) 0.0063(5) 0.0050(6)
C12 0.0199(8) 0.0326(9) 0.0222(8) -0.0029(7) -0.0016(6) 0.0047(7)
C13 0.0224(8) 0.0280(9) 0.0328(9) -0.0077(7) 0.0005(7) -0.0046(7)
C14 0.0306(8) 0.0174(7) 0.0281(8) -0.0039(6) 0.0037(7) 0.0032(6)
C15 0.0240(8) 0.0217(8) 0.0278(8) -0.0034(6) -0.0046(6) 0.0068(6)
C16 0.0171(7) 0.0212(8) 0.0248(8) -0.0055(6) 0.0007(6) 0.0019(6)
N1 0.0201(6) 0.0154(6) 0.0187(6) 0.0008(5) 0.0068(5) 0.0005(5)
N2 0.0295(7) 0.0161(6) 0.0242(6) 0.0051(5) 0.0152(5) 0.0050(5)
S1 0.01927(19) 0.01629(18) 0.02134(19) 0.00179(14) 0.00865(14) 0.00003(14)

loop_
_atom_type_symbol
_atom_type_description
_atom_type_scat_dispersion_real
_atom_type_scat_dispersion_imag
_atom_type_scat_source
C C 0.0033 0.0016 'International Tables Vol C Tables 4.2.6.8 and 6.1.1.4'
H H 0.0000 0.0000 'International Tables Vol C Tables 4.2.6.8 and 6.1.1.4'
N N 0.0061 0.0033 'International Tables Vol C Tables 4.2.6.8 and 6.1.1.4'
S S 0.1246 0.1234 'International Tables Vol C Tables 4.2.6.8 and 6.1.1.4'

loop_
_geom_angle_atom_site_label_1
_geom_angle_atom_site_label_2
_geom_angle_atom_site_label_3
_geom_angle
_geom_angle_site_symmetry_1
_geom_angle_site_symmetry_3
_geom_angle_publ_flag
C2 C1 C6 121.70(13) . . ?
C2 C1 S1 128.52(11) . . ?
C6 C1 S1 109.77(10) . . ?
C3 C2 C1 118.51(13) . . ?
C3 C2 H2 120.7 . . ?
C1 C2 H2 120.7 . . ?
C2 C3 C4 120.57(13) . . ?
C2 C3 H3 119.7 . . ?
C4 C3 H3 119.7 . . ?
C5 C4 C3 121.09(13) . . ?
C5 C4 H4 119.5 . . ?
C3 C4 H4 119.5 . . ?
C4 C5 C6 119.11(13) . . ?
C4 C5 H5 120.4 . . ?
C6 C5 H5 120.4 . . ?
N1 C6 C5 125.68(12) . . ?
N1 C6 C1 115.31(12) . . ?
C5 C6 C1 119.01(12) . . ?
N1 C7 N2 123.54(13) . . ?
N1 C7 S1 116.00(10) . . ?
N2 C7 S1 120.44(10) . . ?
N2 C8 C9 113.14(12) . . ?
N2 C8 H8A 109.0 . . ?
C9 C8 H8A 109.0 . . ?
N2 C8 H8B 109.0 . . ?
C9 C8 H8B 109.0 . . ?
H8A C8 H8B 107.8 . . ?
C8 C9 C10 111.68(12) . . ?
C8 C9 H9A 109.3 . . ?
C10 C9 H9A 109.3 . . ?
C8 C9 H9B 109.3 . . ?
C10 C9 H9B 109.3 . . ?
H9A C9 H9B 107.9 . . ?
C11 C10 C9 112.75(11) . . ?
C11 C10 H10A 109.0 . . ?
C9 C10 H10A 109.0 . . ?
C11 C10 H10B 109.0 . . ?
C9 C10 H10B 109.0 . . ?
H10A C10 H10B 107.8 . . ?
C16 C11 C12 118.01(14) . . ?
C16 C11 C10 121.92(13) . . ?
C12 C11 C10 120.05(13) . . ?
C13 C12 C11 121.23(14) . . ?
C13 C12 H12 119.4 . . ?
C11 C12 H12 119.4 . . ?
C12 C13 C14 120.09(14) . . ?
C12 C13 H13 120.0 . . ?
C14 C13 H13 120.0 . . ?
C15 C14 C13 119.51(15) . . ?
C15 C14 H14 120.2 . . ?
C13 C14 H14 120.2 . . ?
C14 C15 C16 120.35(14) . . ?
C14 C15 H15 119.8 . . ?
C16 C15 H15 119.8 . . ?
C15 C16 C11 120.80(14) . . ?
C15 C16 H16 119.6 . . ?
C11 C16 H16 119.6 . . ?
C7 N1 C6 110.36(12) . . ?
C7 N2 C8 124.65(12) . . ?
C7 N2 H2A 117.7 . . ?
C8 N2 H2A 117.7 . . ?
C1 S1 C7 88.55(7) . . ?

loop_
_geom_bond_atom_site_label_1
_geom_bond_atom_site_label_2
_geom_bond_distance
_geom_bond_site_symmetry_2
_geom_bond_publ_flag
C1 C2 1.387(2) . ?
C1 C6 1.4064(19) . ?
C1 S1 1.7446(14) . ?
C2 C3 1.381(2) . ?
C2 H2 0.9500 . ?
C3 C4 1.391(2) . ?
C3 H3 0.9500 . ?
C4 C5 1.389(2) . ?
C4 H4 0.9500 . ?
C5 C6 1.3935(19) . ?
C5 H5 0.9500 . ?
C6 N1 1.3902(17) . ?
C7 N1 1.3131(18) . ?
C7 N2 1.3368(18) . ?
C7 S1 1.7629(14) . ?
C8 N2 1.4523(17) . ?
C8 C9 1.523(2) . ?
C8 H8A 0.9900 . ?
C8 H8B 0.9900 . ?
C9 C10 1.5319(19) . ?
C9 H9A 0.9900 . ?
C9 H9B 0.9900 . ?
C10 C11 1.509(2) . ?
C10 H10A 0.9900 . ?
C10 H10B 0.9900 . ?
C11 C16 1.391(2) . ?
C11 C12 1.395(2) . ?
C12 C13 1.380(2) . ?
C12 H12 0.9500 . ?
C13 C14 1.385(2) . ?
C13 H13 0.9500 . ?
C14 C15 1.381(2) . ?
C14 H14 0.9500 . ?
C15 C16 1.387(2) . ?
C15 H15 0.9500 . ?
C16 H16 0.9500 . ?
N2 H2A 0.8800 . ?
